data_7115308
loop_
_publ_author_name
'Jun Zheng'
'Shu-Li You'

_publ_section_title
;
 Rhodium-catalyzed direct coupling of biaryl pyridine derivatives with
 internal alkynes
;
_journal_name_full Chem.Commun.
_journal_page_first 8204
_journal_paper_doi 10.1039/C4cc02822H
_journal_volume 50
_journal_year 2014
_chemical_formula_sum 'C48 H39 N O4'
_chemical_formula_weight 693.80
_chemical_name_systematic
; 
 ? 
;
_space_group_IT_number 19
_symmetry_cell_setting orthorhombic
_symmetry_space_group_name_Hall 'P 2ac 2ab'
_symmetry_space_group_name_H-M 'P 21 21 21'
_atom_sites_solution_hydrogens geom
_atom_sites_solution_primary direct
_atom_sites_solution_secondary difmap
_audit_creation_method SHELXL-97
_cell_angle_alpha 90.00
_cell_angle_beta 90.00
_cell_angle_gamma 90.00
_cell_formula_units_Z 4
_cell_length_a 11.0511(18)
_cell_length_b 14.426(2)
_cell_length_c 22.603(4)
_cell_measurement_reflns_used 2745
_cell_measurement_temperature 140(2)
_cell_measurement_theta_max 20.52
_cell_measurement_theta_min 2.29
_cell_volume 3603.4(10)
_computing_cell_refinement 'Bruker SAINT'
_computing_data_collection 'Bruker APEX2'
_computing_data_reduction 'Bruker SAINT'
_computing_molecular_graphics 'Bruker SHELXTL'
_computing_publication_material 'Bruker SHELXTL'
_computing_structure_refinement 'SHELXL-97 (Sheldrick, 2008)'
_computing_structure_solution 'SHELXS-97 (Sheldrick, 2008)'
_diffrn_ambient_temperature 140(2)
_diffrn_measured_fraction_theta_full 0.999
_diffrn_measured_fraction_theta_max 0.999
_diffrn_measurement_device_type 'Bruker APEX-II CCD'
_diffrn_measurement_method '\f and \w scans'
_diffrn_radiation_monochromator graphite
_diffrn_radiation_source 'fine-focus sealed tube'
_diffrn_radiation_type MoK\a
_diffrn_radiation_wavelength 0.71073
_diffrn_reflns_av_R_equivalents 0.0943
_diffrn_reflns_av_sigmaI/netI 0.0969
_diffrn_reflns_limit_h_max 14
_diffrn_reflns_limit_h_min -14
_diffrn_reflns_limit_k_max 18
_diffrn_reflns_limit_k_min -18
_diffrn_reflns_limit_l_max 29
_diffrn_reflns_limit_l_min -26
_diffrn_reflns_number 29121
_diffrn_reflns_theta_full 27.48
_diffrn_reflns_theta_max 27.48
_diffrn_reflns_theta_min 1.67
_exptl_absorpt_coefficient_mu 0.081
_exptl_absorpt_correction_T_max 0.9936
_exptl_absorpt_correction_T_min 0.9817
_exptl_absorpt_correction_type multi-scan
_exptl_absorpt_process_details sadabs
_exptl_crystal_colour colourless
_exptl_crystal_density_diffrn 1.279
_exptl_crystal_density_method 'not measured'
_exptl_crystal_description block
_exptl_crystal_F_000 1464
_exptl_crystal_size_max 0.23
_exptl_crystal_size_mid 0.13
_exptl_crystal_size_min 0.08
_refine_diff_density_max 0.219
_refine_diff_density_min -0.228
_refine_diff_density_rms 0.049
_refine_ls_abs_structure_details 'Flack H D (1983), Acta Cryst. A39, 876-881'
_refine_ls_abs_structure_Flack 1.9(14)
_refine_ls_extinction_method none
_refine_ls_goodness_of_fit_ref 0.975
_refine_ls_hydrogen_treatment constr
_refine_ls_matrix_type full
_refine_ls_number_parameters 481
_refine_ls_number_reflns 8265
_refine_ls_number_restraints 0
_refine_ls_restrained_S_all 0.975
_refine_ls_R_factor_all 0.1024
_refine_ls_R_factor_gt 0.0544
_refine_ls_shift/su_max 0.002
_refine_ls_shift/su_mean 0.000
_refine_ls_structure_factor_coef Fsqd
_refine_ls_weighting_details 'calc w=1/[\s^2^(Fo^2^)+(0.0501P)^2^+0.0000P] where P=(Fo^2^+2Fc^2^)/3'
_refine_ls_weighting_scheme calc
_refine_ls_wR_factor_gt 0.1027
_refine_ls_wR_factor_ref 0.1184
_reflns_number_gt 5379
_reflns_number_total 8265
_reflns_threshold_expression >2sigma(I)
_cod_data_source_file c4cc02822h2.cif
_cod_data_source_block mo_dm13272_0m
_cod_original_cell_volume 3603.5(10)
_cod_original_sg_symbol_H-M P2(1)2(1)2(1)
_cod_database_code 7115308

loop_
_symmetry_equiv_pos_as_xyz
'x, y, z'
'x+1/2, -y+1/2, -z'
'-x, y+1/2, -z+1/2'
'-x+1/2, -y, z+1/2'

loop_
_atom_site_label
_atom_site_type_symbol
_atom_site_fract_x
_atom_site_fract_y
_atom_site_fract_z
_atom_site_U_iso_or_equiv
_atom_site_adp_type
_atom_site_occupancy
_atom_site_symmetry_multiplicity
_atom_site_calc_flag
_atom_site_refinement_flags
N1 N 0.9434(2) 0.57510(16) 0.24694(10) 0.0324(6) Uani 1 1 d .
O1 O 0.9354(2) 0.64656(15) 0.28182(9) 0.0463(6) Uani 1 1 d .
O2 O 0.65492(18) 0.56989(12) 0.20707(9) 0.0358(5) Uani 1 1 d .
O3 O 0.4414(2) 0.39643(15) 0.24338(11) 0.0525(6) Uani 1 1 d .
O4 O 0.44539(19) 0.29351(14) 0.17032(10) 0.0437(5) Uani 1 1 d .
C1 C 1.0039(3) 0.4965(2) 0.26769(14) 0.0432(8) Uani 1 1 d .
H1A H 1.0428 0.4988 0.3052 0.052 Uiso 1 1 calc R
C2 C 1.0086(3) 0.4179(2) 0.23602(16) 0.0442(9) Uani 1 1 d .
H2 H 1.0486 0.3651 0.2518 0.053 Uiso 1 1 calc R
C3 C 0.9547(3) 0.41259(18) 0.17952(14) 0.0336(7) Uani 1 1 d .
C4 C 0.9510(3) 0.3299(2) 0.14552(19) 0.0503(10) Uani 1 1 d .
H4 H 0.9853 0.2745 0.1607 0.060 Uiso 1 1 calc R
C5 C 0.8979(3) 0.3303(2) 0.09091(19) 0.0520(10) Uani 1 1 d .
H5 H 0.8946 0.2746 0.0685 0.062 Uiso 1 1 calc R
C6 C 0.8491(3) 0.4103(2) 0.06799(16) 0.0471(9) Uani 1 1 d .
H6 H 0.8154 0.4097 0.0293 0.057 Uiso 1 1 calc R
C7 C 0.8484(2) 0.49144(19) 0.10037(13) 0.0313(7) Uani 1 1 d .
H7 H 0.8132 0.5459 0.0842 0.038 Uiso 1 1 calc R
C8 C 0.8999(2) 0.49344(17) 0.15741(12) 0.0250(6) Uani 1 1 d .
C9 C 0.8957(2) 0.57532(17) 0.19246(12) 0.0228(6) Uani 1 1 d .
C10 C 0.8245(2) 0.65793(17) 0.17424(12) 0.0216(6) Uani 1 1 d .
C11 C 0.7011(2) 0.65096(17) 0.18318(13) 0.0281(7) Uani 1 1 d .
C12 C 0.6203(3) 0.72098(18) 0.16663(13) 0.0316(7) Uani 1 1 d .
H12 H 0.5358 0.7135 0.1728 0.038 Uiso 1 1 calc R
C13 C 0.6643(2) 0.80009(18) 0.14157(12) 0.0252(6) Uani 1 1 d .
H13 H 0.6100 0.8489 0.1320 0.030 Uiso 1 1 calc R
C14 C 0.7895(2) 0.81108(16) 0.12948(11) 0.0206(6) Uani 1 1 d .
C15 C 0.8305(2) 0.89084(17) 0.09807(11) 0.0189(5) Uani 1 1 d .
C16 C 0.9498(2) 0.89588(16) 0.07928(11) 0.0187(5) Uani 1 1 d .
C17 C 1.0338(2) 0.82642(16) 0.09708(11) 0.0177(5) Uani 1 1 d .
C18 C 0.9978(2) 0.75071(16) 0.13068(11) 0.0186(5) Uani 1 1 d .
C19 C 0.8729(2) 0.73921(17) 0.14581(11) 0.0191(5) Uani 1 1 d .
C20 C 0.6140(3) 0.5783(2) 0.26628(14) 0.0496(9) Uani 1 1 d .
H20A H 0.6821 0.5951 0.2919 0.074 Uiso 1 1 calc R
H20B H 0.5798 0.5191 0.2794 0.074 Uiso 1 1 calc R
H20C H 0.5517 0.6265 0.2685 0.074 Uiso 1 1 calc R
C21 C 0.7442(2) 0.96794(16) 0.08377(11) 0.0196(5) Uani 1 1 d .
C22 C 0.6960(2) 1.02278(17) 0.12819(12) 0.0262(6) Uani 1 1 d .
H22 H 0.7150 1.0099 0.1683 0.031 Uiso 1 1 calc R
C23 C 0.6204(2) 1.09628(18) 0.11451(14) 0.0303(7) Uani 1 1 d .
H23 H 0.5893 1.1343 0.1453 0.036 Uiso 1 1 calc R
C24 C 0.5898(2) 1.11460(19) 0.05634(14) 0.0307(7) Uani 1 1 d .
H24 H 0.5375 1.1648 0.0471 0.037 Uiso 1 1 calc R
C25 C 0.6355(2) 1.05986(19) 0.01220(13) 0.0302(7) Uani 1 1 d .
H25 H 0.6147 1.0722 -0.0278 0.036 Uiso 1 1 calc R
C26 C 0.7121(2) 0.98653(17) 0.02546(12) 0.0241(6) Uani 1 1 d .
H26 H 0.7427 0.9487 -0.0055 0.029 Uiso 1 1 calc R
C27 C 0.9894(2) 0.97112(16) 0.03755(12) 0.0203(6) Uani 1 1 d .
C28 C 1.0133(2) 1.06088(18) 0.05609(13) 0.0270(6) Uani 1 1 d .
H28 H 1.0080 1.0763 0.0969 0.032 Uiso 1 1 calc R
C29 C 1.0447(3) 1.12818(18) 0.01507(13) 0.0317(7) Uani 1 1 d .
H29 H 1.0613 1.1895 0.0280 0.038 Uiso 1 1 calc R
C30 C 1.0521(3) 1.1068(2) -0.04446(13) 0.0335(7) Uani 1 1 d .
H30 H 1.0718 1.1537 -0.0724 0.040 Uiso 1 1 calc R
C31 C 1.0310(3) 1.01749(19) -0.06323(13) 0.0325(7) Uani 1 1 d .
H31 H 1.0374 1.0024 -0.1040 0.039 Uiso 1 1 calc R
C32 C 1.0004(2) 0.94960(19) -0.02242(12) 0.0264(6) Uani 1 1 d .
H32 H 0.9866 0.8879 -0.0354 0.032 Uiso 1 1 calc R
C33 C 1.1642(2) 0.83826(17) 0.07998(11) 0.0193(5) Uani 1 1 d .
C34 C 1.2370(2) 0.9009(2) 0.10990(13) 0.0323(7) Uani 1 1 d .
H34 H 1.2047 0.9343 0.1425 0.039 Uiso 1 1 calc R
C35 C 1.3557(3) 0.9158(2) 0.09317(14) 0.0390(8) Uani 1 1 d .
H35 H 1.4044 0.9589 0.1143 0.047 Uiso 1 1 calc R
C36 C 1.4034(3) 0.8679(2) 0.04573(13) 0.0340(7) Uani 1 1 d .
H36 H 1.4850 0.8779 0.0342 0.041 Uiso 1 1 calc R
C37 C 1.3328(2) 0.80571(19) 0.01524(12) 0.0295(6) Uani 1 1 d .
H37 H 1.3656 0.7725 -0.0173 0.035 Uiso 1 1 calc R
C38 C 1.2129(2) 0.79152(18) 0.03215(12) 0.0255(6) Uani 1 1 d .
H38 H 1.1640 0.7492 0.0105 0.031 Uiso 1 1 calc R
C39 C 1.0953(2) 0.68523(16) 0.15096(11) 0.0190(6) Uani 1 1 d .
C40 C 1.1321(2) 0.61115(17) 0.11574(12) 0.0237(6) Uani 1 1 d .
H40 H 1.0911 0.5989 0.0796 0.028 Uiso 1 1 calc R
C41 C 1.2273(3) 0.55545(19) 0.13273(13) 0.0324(7) Uani 1 1 d .
H41 H 1.2515 0.5052 0.1083 0.039 Uiso 1 1 calc R
C42 C 1.2876(3) 0.5724(2) 0.18526(14) 0.0386(8) Uani 1 1 d .
H42 H 1.3532 0.5341 0.1970 0.046 Uiso 1 1 calc R
C43 C 1.2517(3) 0.6451(2) 0.22011(14) 0.0398(8) Uani 1 1 d .
H43 H 1.2924 0.6568 0.2564 0.048 Uiso 1 1 calc R
C44 C 1.1560(2) 0.70222(19) 0.20291(12) 0.0291(6) Uani 1 1 d .
H44 H 1.1328 0.7530 0.2272 0.035 Uiso 1 1 calc R
C45 C 0.6329(3) 0.3451(2) 0.20773(17) 0.0478(9) Uani 1 1 d .
H45A H 0.6642 0.4053 0.1946 0.072 Uiso 1 1 calc R
H45B H 0.6586 0.2969 0.1799 0.072 Uiso 1 1 calc R
H45C H 0.6646 0.3310 0.2472 0.072 Uiso 1 1 calc R
C46 C 0.4968(3) 0.3485(2) 0.20988(15) 0.0376(8) Uani 1 1 d .
C47 C 0.3133(3) 0.2959(2) 0.16738(16) 0.0464(9) Uani 1 1 d .
H47A H 0.2841 0.3608 0.1658 0.056 Uiso 1 1 calc R
H47B H 0.2777 0.2654 0.2025 0.056 Uiso 1 1 calc R
C48 C 0.2786(3) 0.2444(3) 0.11144(16) 0.0611(10) Uani 1 1 d .
H48A H 0.3151 0.2752 0.0772 0.092 Uiso 1 1 calc R
H48B H 0.1904 0.2443 0.1072 0.092 Uiso 1 1 calc R
H48C H 0.3080 0.1804 0.1138 0.092 Uiso 1 1 calc R

loop_
_atom_site_aniso_label
_atom_site_aniso_U_11
_atom_site_aniso_U_22
_atom_site_aniso_U_33
_atom_site_aniso_U_23
_atom_site_aniso_U_13
_atom_site_aniso_U_12
N1 0.0337(13) 0.0399(14) 0.0235(14) 0.0044(12) 0.0040(11) 0.0027(12)
O1 0.0521(14) 0.0578(13) 0.0291(12) -0.0123(11) -0.0001(11) 0.0062(12)
O2 0.0374(11) 0.0234(10) 0.0465(13) 0.0043(9) 0.0192(10) -0.0021(9)
O3 0.0561(15) 0.0438(12) 0.0576(16) 0.0024(13) 0.0099(13) -0.0003(12)
O4 0.0342(12) 0.0423(12) 0.0545(15) 0.0065(12) -0.0027(11) -0.0008(10)
C1 0.0385(18) 0.062(2) 0.0293(18) 0.0208(17) 0.0002(15) 0.0103(17)
C2 0.0363(18) 0.0448(18) 0.051(2) 0.0303(18) 0.0155(16) 0.0157(15)
C3 0.0265(15) 0.0264(14) 0.048(2) 0.0125(14) 0.0142(14) 0.0035(12)
C4 0.0351(18) 0.0246(16) 0.091(3) 0.0074(18) 0.029(2) 0.0065(14)
C5 0.0374(19) 0.0367(18) 0.082(3) -0.024(2) 0.022(2) -0.0045(16)
C6 0.0284(17) 0.058(2) 0.055(2) -0.0259(18) 0.0079(16) -0.0035(16)
C7 0.0229(14) 0.0318(15) 0.0392(18) -0.0081(14) 0.0032(13) -0.0004(12)
C8 0.0208(13) 0.0230(13) 0.0311(16) 0.0051(12) 0.0088(12) -0.0009(11)
C9 0.0193(13) 0.0257(13) 0.0234(15) 0.0044(12) 0.0048(11) 0.0001(11)
C10 0.0236(13) 0.0217(12) 0.0194(14) -0.0001(12) 0.0038(11) -0.0008(11)
C11 0.0301(15) 0.0215(13) 0.0326(17) 0.0000(13) 0.0094(13) -0.0032(12)
C12 0.0224(14) 0.0290(14) 0.0433(19) -0.0014(14) 0.0083(14) 0.0000(12)
C13 0.0197(13) 0.0229(13) 0.0330(16) 0.0013(13) 0.0037(12) 0.0049(12)
C14 0.0232(14) 0.0200(13) 0.0186(14) -0.0027(11) 0.0019(11) -0.0004(11)
C15 0.0201(13) 0.0188(12) 0.0177(13) -0.0036(11) -0.0015(11) 0.0005(11)
C16 0.0226(13) 0.0183(12) 0.0151(13) -0.0030(11) 0.0004(11) -0.0015(11)
C17 0.0169(12) 0.0205(12) 0.0157(13) -0.0051(11) -0.0007(10) -0.0008(10)
C18 0.0214(13) 0.0193(12) 0.0151(13) -0.0041(11) -0.0007(11) 0.0013(11)
C19 0.0207(13) 0.0219(12) 0.0148(13) -0.0028(11) 0.0021(10) 0.0000(11)
C20 0.065(2) 0.0460(19) 0.037(2) 0.0053(16) 0.0126(18) -0.0090(18)
C21 0.0153(12) 0.0201(12) 0.0235(14) 0.0029(11) 0.0011(11) -0.0028(10)
C22 0.0254(14) 0.0285(14) 0.0245(15) 0.0004(13) -0.0005(12) 0.0031(12)
C23 0.0287(15) 0.0244(14) 0.0379(18) -0.0047(13) 0.0058(14) 0.0058(12)
C24 0.0236(14) 0.0232(13) 0.0454(19) 0.0069(14) 0.0004(14) 0.0070(12)
C25 0.0289(15) 0.0327(15) 0.0291(16) 0.0097(13) -0.0045(13) -0.0001(13)
C26 0.0219(14) 0.0267(13) 0.0238(15) 0.0016(12) 0.0016(12) -0.0008(11)
C27 0.0148(12) 0.0213(12) 0.0248(15) 0.0039(11) -0.0010(11) 0.0033(10)
C28 0.0282(15) 0.0267(14) 0.0261(15) 0.0031(13) 0.0048(12) 0.0009(12)
C29 0.0353(16) 0.0229(14) 0.0367(18) 0.0011(13) 0.0043(14) 0.0002(13)
C30 0.0274(15) 0.0363(16) 0.0367(18) 0.0171(15) 0.0047(14) -0.0004(13)
C31 0.0303(15) 0.0422(17) 0.0251(16) 0.0029(14) 0.0041(13) -0.0013(14)
C32 0.0268(14) 0.0274(13) 0.0251(16) 0.0012(13) 0.0012(12) -0.0022(11)
C33 0.0184(12) 0.0190(12) 0.0205(14) 0.0043(11) 0.0015(11) 0.0027(11)
C34 0.0245(15) 0.0408(16) 0.0317(17) -0.0124(14) 0.0017(13) -0.0018(13)
C35 0.0216(15) 0.0493(19) 0.0463(19) -0.0150(17) -0.0010(14) -0.0087(14)
C36 0.0190(14) 0.0471(18) 0.0359(18) 0.0042(15) 0.0012(13) -0.0013(13)
C37 0.0271(14) 0.0361(16) 0.0253(15) -0.0025(14) 0.0065(13) 0.0011(13)
C38 0.0229(14) 0.0268(13) 0.0269(15) -0.0017(13) -0.0002(12) -0.0046(12)
C39 0.0197(13) 0.0173(12) 0.0200(14) 0.0030(11) 0.0045(11) 0.0006(10)
C40 0.0237(14) 0.0247(13) 0.0228(14) 0.0047(12) 0.0003(12) -0.0005(11)
C41 0.0380(17) 0.0274(14) 0.0318(17) 0.0016(13) 0.0042(14) 0.0114(13)
C42 0.0325(17) 0.0346(16) 0.049(2) 0.0079(16) -0.0099(15) 0.0130(14)
C43 0.0402(18) 0.0394(16) 0.0397(18) -0.0025(15) -0.0194(15) 0.0067(15)
C44 0.0304(15) 0.0279(14) 0.0290(16) -0.0016(13) -0.0034(13) 0.0052(13)
C45 0.044(2) 0.0350(16) 0.064(2) 0.0030(17) -0.0079(18) 0.0003(16)
C46 0.052(2) 0.0226(14) 0.0386(19) 0.0070(14) 0.0076(17) 0.0062(15)
C47 0.0357(18) 0.0421(17) 0.061(2) 0.0105(18) -0.0022(17) 0.0008(15)
C48 0.0372(19) 0.091(3) 0.055(2) -0.001(2) -0.0074(19) -0.007(2)

loop_
_atom_type_symbol
_atom_type_description
_atom_type_scat_dispersion_real
_atom_type_scat_dispersion_imag
_atom_type_scat_source
C C 0.0033 0.0016 'International Tables Vol C Tables 4.2.6.8 and 6.1.1.4'
H H 0.0000 0.0000 'International Tables Vol C Tables 4.2.6.8 and 6.1.1.4'
N N 0.0061 0.0033 'International Tables Vol C Tables 4.2.6.8 and 6.1.1.4'
O O 0.0106 0.0060 'International Tables Vol C Tables 4.2.6.8 and 6.1.1.4'

loop_
_geom_angle_atom_site_label_1
_geom_angle_atom_site_label_2
_geom_angle_atom_site_label_3
_geom_angle
O1 N1 C9 121.9(2)
O1 N1 C1 118.2(2)
C9 N1 C1 119.9(3)
C11 O2 C20 114.4(2)
C46 O4 C47 116.4(3)
C2 C1 N1 121.7(3)
C2 C1 H1A 119.2
N1 C1 H1A 119.2
C1 C2 C3 120.8(3)
C1 C2 H2 119.6
C3 C2 H2 119.6
C8 C3 C2 117.3(3)
C8 C3 C4 119.5(3)
C2 C3 C4 123.2(3)
C5 C4 C3 119.9(3)
C5 C4 H4 120.1
C3 C4 H4 120.1
C4 C5 C6 120.8(3)
C4 C5 H5 119.6
C6 C5 H5 119.6
C5 C6 C7 121.0(3)
C5 C6 H6 119.5
C7 C6 H6 119.5
C6 C7 C8 120.0(3)
C6 C7 H7 120.0
C8 C7 H7 120.0
C3 C8 C7 118.8(3)
C3 C8 C9 120.3(3)
C7 C8 C9 120.9(2)
N1 C9 C8 119.8(2)
N1 C9 C10 117.7(2)
C8 C9 C10 121.9(2)
C11 C10 C19 119.4(2)
C11 C10 C9 115.1(2)
C19 C10 C9 125.5(2)
C10 C11 O2 118.8(2)
C10 C11 C12 122.5(2)
O2 C11 C12 118.6(2)
C13 C12 C11 119.2(2)
C13 C12 H12 120.4
C11 C12 H12 120.4
C12 C13 C14 121.4(2)
C12 C13 H13 119.3
C14 C13 H13 119.3
C13 C14 C15 119.7(2)
C13 C14 C19 119.7(2)
C15 C14 C19 120.5(2)
C16 C15 C14 119.8(2)
C16 C15 C21 119.9(2)
C14 C15 C21 120.2(2)
C15 C16 C17 119.7(2)
C15 C16 C27 120.4(2)
C17 C16 C27 119.7(2)
C18 C17 C16 121.4(2)
C18 C17 C33 120.4(2)
C16 C17 C33 118.2(2)
C17 C18 C19 119.9(2)
C17 C18 C39 117.1(2)
C19 C18 C39 123.0(2)
C18 C19 C14 118.3(2)
C18 C19 C10 124.0(2)
C14 C19 C10 117.7(2)
O2 C20 H20A 109.5
O2 C20 H20B 109.5
H20A C20 H20B 109.5
O2 C20 H20C 109.5
H20A C20 H20C 109.5
H20B C20 H20C 109.5
C22 C21 C26 118.6(2)
C22 C21 C15 120.8(2)
C26 C21 C15 120.6(2)
C21 C22 C23 120.5(3)
C21 C22 H22 119.7
C23 C22 H22 119.7
C24 C23 C22 120.4(3)
C24 C23 H23 119.8
C22 C23 H23 119.8
C25 C24 C23 119.5(2)
C25 C24 H24 120.2
C23 C24 H24 120.2
C24 C25 C26 120.5(3)
C24 C25 H25 119.8
C26 C25 H25 119.8
C25 C26 C21 120.5(3)
C25 C26 H26 119.7
C21 C26 H26 119.7
C28 C27 C32 119.0(2)
C28 C27 C16 122.7(2)
C32 C27 C16 118.3(2)
C27 C28 C29 120.0(3)
C27 C28 H28 120.0
C29 C28 H28 120.0
C30 C29 C28 120.6(3)
C30 C29 H29 119.7
C28 C29 H29 119.7
C31 C30 C29 119.9(3)
C31 C30 H30 120.0
C29 C30 H30 120.0
C30 C31 C32 119.8(3)
C30 C31 H31 120.1
C32 C31 H31 120.1
C31 C32 C27 120.7(3)
C31 C32 H32 119.7
C27 C32 H32 119.7
C38 C33 C34 118.2(2)
C38 C33 C17 121.3(2)
C34 C33 C17 120.4(2)
C35 C34 C33 121.2(3)
C35 C34 H34 119.4
C33 C34 H34 119.4
C36 C35 C34 119.8(3)
C36 C35 H35 120.1
C34 C35 H35 120.1
C37 C36 C35 120.0(3)
C37 C36 H36 120.0
C35 C36 H36 120.0
C36 C37 C38 119.9(3)
C36 C37 H37 120.1
C38 C37 H37 120.1
C33 C38 C37 120.8(3)
C33 C38 H38 119.6
C37 C38 H38 119.6
C44 C39 C40 118.8(2)
C44 C39 C18 119.9(2)
C40 C39 C18 121.1(2)
C41 C40 C39 120.7(3)
C41 C40 H40 119.7
C39 C40 H40 119.7
C40 C41 C42 120.2(3)
C40 C41 H41 119.9
C42 C41 H41 119.9
C43 C42 C41 119.3(3)
C43 C42 H42 120.4
C41 C42 H42 120.4
C42 C43 C44 120.7(3)
C42 C43 H43 119.6
C44 C43 H43 119.6
C39 C44 C43 120.2(3)
C39 C44 H44 119.9
C43 C44 H44 119.9
C46 C45 H45A 109.5
C46 C45 H45B 109.5
H45A C45 H45B 109.5
C46 C45 H45C 109.5
H45A C45 H45C 109.5
H45B C45 H45C 109.5
O3 C46 O4 123.7(3)
O3 C46 C45 123.5(3)
O4 C46 C45 112.8(3)
O4 C47 C48 106.2(3)
O4 C47 H47A 110.5
C48 C47 H47A 110.5
O4 C47 H47B 110.5
C48 C47 H47B 110.5
H47A C47 H47B 108.7
C47 C48 H48A 109.5
C47 C48 H48B 109.5
H48A C48 H48B 109.5
C47 C48 H48C 109.5
H48A C48 H48C 109.5
H48B C48 H48C 109.5

loop_
_geom_bond_atom_site_label_1
_geom_bond_atom_site_label_2
_geom_bond_distance
N1 O1 1.301(3)
N1 C9 1.340(3)
N1 C1 1.397(4)
O2 C11 1.386(3)
O2 C20 1.418(4)
O3 C46 1.194(3)
O4 C46 1.324(4)
O4 C47 1.462(4)
C1 C2 1.342(4)
C1 H1A 0.9500
C2 C3 1.411(5)
C2 H2 0.9500
C3 C8 1.406(4)
C3 C4 1.419(4)
C4 C5 1.367(5)
C4 H4 0.9500
C5 C6 1.374(5)
C5 H5 0.9500
C6 C7 1.381(4)
C6 H6 0.9500
C7 C8 1.409(4)
C7 H7 0.9500
C8 C9 1.423(4)
C9 C10 1.486(3)
C10 C11 1.383(4)
C10 C19 1.440(3)
C11 C12 1.399(4)
C12 C13 1.364(4)
C12 H12 0.9500
C13 C14 1.419(3)
C13 H13 0.9500
C14 C15 1.426(3)
C14 C19 1.435(3)
C15 C16 1.387(3)
C15 C21 1.500(3)
C16 C17 1.424(3)
C16 C27 1.503(3)
C17 C18 1.389(3)
C17 C33 1.502(3)
C18 C19 1.432(3)
C18 C39 1.505(3)
C20 H20A 0.9800
C20 H20B 0.9800
C20 H20C 0.9800
C21 C22 1.385(3)
C21 C26 1.391(4)
C22 C23 1.385(4)
C22 H22 0.9500
C23 C24 1.383(4)
C23 H23 0.9500
C24 C25 1.369(4)
C24 H24 0.9500
C25 C26 1.387(4)
C25 H25 0.9500
C26 H26 0.9500
C27 C28 1.386(4)
C27 C32 1.396(4)
C28 C29 1.387(4)
C28 H28 0.9500
C29 C30 1.383(4)
C29 H29 0.9500
C30 C31 1.376(4)
C30 H30 0.9500
C31 C32 1.387(4)
C31 H31 0.9500
C32 H32 0.9500
C33 C38 1.383(3)
C33 C34 1.387(4)
C34 C35 1.382(4)
C34 H34 0.9500
C35 C36 1.380(4)
C35 H35 0.9500
C36 C37 1.374(4)
C36 H36 0.9500
C37 C38 1.394(4)
C37 H37 0.9500
C38 H38 0.9500
C39 C44 1.375(4)
C39 C40 1.393(3)
C40 C41 1.379(4)
C40 H40 0.9500
C41 C42 1.384(4)
C41 H41 0.9500
C42 C43 1.370(4)
C42 H42 0.9500
C43 C44 1.396(4)
C43 H43 0.9500
C44 H44 0.9500
C45 C46 1.506(5)
C45 H45A 0.9800
C45 H45B 0.9800
C45 H45C 0.9800
C47 C48 1.516(5)
C47 H47A 0.9900
C47 H47B 0.9900
C48 H48A 0.9800
C48 H48B 0.9800
C48 H48C 0.9800

loop_
_geom_torsion_atom_site_label_1
_geom_torsion_atom_site_label_2
_geom_torsion_atom_site_label_3
_geom_torsion_atom_site_label_4
_geom_torsion
O1 N1 C1 C2 175.2(3)
C9 N1 C1 C2 -4.8(4)
N1 C1 C2 C3 1.7(5)
C1 C2 C3 C8 1.9(4)
C1 C2 C3 C4 -176.4(3)
C8 C3 C4 C5 2.2(4)
C2 C3 C4 C5 -179.6(3)
C3 C4 C5 C6 0.8(5)
C4 C5 C6 C7 -2.5(5)
C5 C6 C7 C8 1.0(4)
C2 C3 C8 C7 178.1(2)
C4 C3 C8 C7 -3.5(4)
C2 C3 C8 C9 -2.5(4)
C4 C3 C8 C9 175.9(3)
C6 C7 C8 C3 2.0(4)
C6 C7 C8 C9 -177.4(3)
O1 N1 C9 C8 -175.9(2)
C1 N1 C9 C8 4.1(4)
O1 N1 C9 C10 -4.5(4)
C1 N1 C9 C10 175.6(2)
C3 C8 C9 N1 -0.5(4)
C7 C8 C9 N1 178.9(2)
C3 C8 C9 C10 -171.6(2)
C7 C8 C9 C10 7.8(4)
N1 C9 C10 C11 -94.1(3)
C8 C9 C10 C11 77.2(3)
N1 C9 C10 C19 89.7(3)
C8 C9 C10 C19 -99.1(3)
C19 C10 C11 O2 175.9(2)
C9 C10 C11 O2 -0.6(4)
C19 C10 C11 C12 -1.3(4)
C9 C10 C11 C12 -177.7(3)
C20 O2 C11 C10 108.1(3)
C20 O2 C11 C12 -74.7(4)
C10 C11 C12 C13 -1.1(5)
O2 C11 C12 C13 -178.2(3)
C11 C12 C13 C14 2.9(4)
C12 C13 C14 C15 173.9(2)
C12 C13 C14 C19 -2.3(4)
C13 C14 C15 C16 -171.4(2)
C19 C14 C15 C16 4.8(4)
C13 C14 C15 C21 6.8(4)
C19 C14 C15 C21 -176.9(2)
C14 C15 C16 C17 -7.0(4)
C21 C15 C16 C17 174.8(2)
C14 C15 C16 C27 169.6(2)
C21 C15 C16 C27 -8.6(3)
C15 C16 C17 C18 3.2(4)
C27 C16 C17 C18 -173.4(2)
C15 C16 C17 C33 -175.2(2)
C27 C16 C17 C33 8.3(3)
C16 C17 C18 C19 2.9(4)
C33 C17 C18 C19 -178.8(2)
C16 C17 C18 C39 -175.5(2)
C33 C17 C18 C39 2.8(3)
C17 C18 C19 C14 -4.9(3)
C39 C18 C19 C14 173.4(2)
C17 C18 C19 C10 172.3(2)
C39 C18 C19 C10 -9.4(4)
C13 C14 C19 C18 177.3(2)
C15 C14 C19 C18 1.1(3)
C13 C14 C19 C10 -0.1(3)
C15 C14 C19 C10 -176.3(2)
C11 C10 C19 C18 -175.5(3)
C9 C10 C19 C18 0.6(4)
C11 C10 C19 C14 1.8(4)
C9 C10 C19 C14 177.8(2)
C16 C15 C21 C22 -113.9(3)
C14 C15 C21 C22 67.8(3)
C16 C15 C21 C26 65.3(3)
C14 C15 C21 C26 -112.9(3)
C26 C21 C22 C23 -2.0(4)
C15 C21 C22 C23 177.3(2)
C21 C22 C23 C24 1.4(4)
C22 C23 C24 C25 -0.4(4)
C23 C24 C25 C26 -0.1(4)
C24 C25 C26 C21 -0.5(4)
C22 C21 C26 C25 1.5(4)
C15 C21 C26 C25 -177.8(2)
C15 C16 C27 C28 79.1(3)
C17 C16 C27 C28 -104.3(3)
C15 C16 C27 C32 -99.7(3)
C17 C16 C27 C32 76.9(3)
C32 C27 C28 C29 1.4(4)
C16 C27 C28 C29 -177.4(2)
C27 C28 C29 C30 0.3(4)
C28 C29 C30 C31 -1.6(4)
C29 C30 C31 C32 1.1(4)
C30 C31 C32 C27 0.7(4)
C28 C27 C32 C31 -1.9(4)
C16 C27 C32 C31 176.9(2)
C18 C17 C33 C38 81.7(3)
C16 C17 C33 C38 -100.0(3)
C18 C17 C33 C34 -102.2(3)
C16 C17 C33 C34 76.2(3)
C38 C33 C34 C35 -0.9(4)
C17 C33 C34 C35 -177.1(3)
C33 C34 C35 C36 0.2(5)
C34 C35 C36 C37 0.1(5)
C35 C36 C37 C38 0.3(4)
C34 C33 C38 C37 1.3(4)
C17 C33 C38 C37 177.5(2)
C36 C37 C38 C33 -1.0(4)
C17 C18 C39 C44 87.0(3)
C19 C18 C39 C44 -91.3(3)
C17 C18 C39 C40 -87.9(3)
C19 C18 C39 C40 93.8(3)
C44 C39 C40 C41 0.3(4)
C18 C39 C40 C41 175.3(2)
C39 C40 C41 C42 0.1(4)
C40 C41 C42 C43 0.0(4)
C41 C42 C43 C44 -0.5(4)
C40 C39 C44 C43 -0.9(4)
C18 C39 C44 C43 -175.9(2)
C42 C43 C44 C39 1.0(4)
C47 O4 C46 O3 2.2(4)
C47 O4 C46 C45 -177.1(3)
C46 O4 C47 C48 168.2(2)
